data_8107056
loop_
_publ_author_name
'Xu, Chunying'
'Liu, Lu'
'Xinhua, Lou'
'Wang, Shimin'

_publ_section_title
;
 Crystal structure of
 poly-[(\m-1,4-bis(2-ethylbenzimidazol-1-ylmethyl)benzene-\k2
 N:N&#x2032;)-bis(\m4-2,2&#x2032;-(1,3-phenylene)diacetate-\k4
 O:O&#x2032;:O&#x2032;&#x2032;:O&#x2032;&#x2032;&#x2032;)dizinc(II)],
 C44H38N4O8Zn2
;
_journal_issue 3
_journal_name_full 'Zeitschrift f\"ur Kristallographie - New Crystal Structures'
_journal_page_first 939
_journal_page_last 941
_journal_paper_doi 10.1515/ncrs-2016-0014
_journal_volume 231
_journal_year 2016
_chemical_formula_moiety 'C44 H38 N4 O8 Zn2'
_chemical_formula_sum 'C44 H38 N4 O8 Zn2'
_chemical_formula_weight 881.52
_space_group_IT_number 2
_space_group_name_Hall '-P 1'
_space_group_name_H-M_alt 'P -1'
_symmetry_cell_setting triclinic
_symmetry_space_group_name_Hall '-P 1'
_symmetry_space_group_name_H-M 'P -1'
_atom_sites_solution_hydrogens geom
_atom_sites_solution_primary direct
_atom_sites_solution_secondary difmap
_cell_angle_alpha 98.70(3)
_cell_angle_beta 102.22(3)
_cell_angle_gamma 114.43(3)
_cell_formula_units_Z 1
_cell_length_a 9.5486(19)
_cell_length_b 10.578(2)
_cell_length_c 11.088(2)
_cell_measurement_reflns_used 3767
_cell_measurement_temperature 293(2)
_cell_measurement_theta_max 29.1292
_cell_measurement_theta_min 1.9524
_cell_volume 960.0(5)
_computing_cell_refinement 'CrystalClear (Rigaku/MSC Inc., 2006)'
_computing_data_collection 'CrystalClear (Rigaku/MSC Inc., 2006)'
_computing_data_reduction 'CrystalClear (Rigaku/MSC Inc., 2006)'
_computing_molecular_graphics SHELXTL
_computing_publication_material SHELXTL
_computing_structure_refinement 'SHELXL-97 (Sheldrick, 1997)'
_computing_structure_solution 'SHELXS-97 (Sheldrick, 1990)'
_diffrn_ambient_temperature 293(2)
_diffrn_detector_area_resol_mean 28.5714
_diffrn_measured_fraction_theta_full 0.998
_diffrn_measured_fraction_theta_max 0.998
_diffrn_measurement_device_type 'Rigaku Saturn'
_diffrn_measurement_method \w
_diffrn_radiation_monochromator graphite
_diffrn_radiation_source 'fine-focus sealed tube'
_diffrn_radiation_type MoK\a
_diffrn_radiation_wavelength 0.71073
_diffrn_reflns_av_R_equivalents 0.0242
_diffrn_reflns_av_sigmaI/netI 0.0273
_diffrn_reflns_limit_h_max 11
_diffrn_reflns_limit_h_min -11
_diffrn_reflns_limit_k_max 12
_diffrn_reflns_limit_k_min -12
_diffrn_reflns_limit_l_max 13
_diffrn_reflns_limit_l_min -13
_diffrn_reflns_number 9726
_diffrn_reflns_theta_full 25.00
_diffrn_reflns_theta_max 25.00
_diffrn_reflns_theta_min 2.52
_exptl_absorpt_coefficient_mu 1.311
_exptl_absorpt_correction_T_max 0.7794
_exptl_absorpt_correction_T_min 0.6944
_exptl_absorpt_correction_type multi-scan
_exptl_absorpt_process_details 'Jacobson, R. (1998) Private communication'
_exptl_crystal_colour Colourless
_exptl_crystal_density_diffrn 1.525
_exptl_crystal_density_method 'not measured'
_exptl_crystal_description Prism
_exptl_crystal_F_000 454
_exptl_crystal_size_max 0.30
_exptl_crystal_size_mid 0.20
_exptl_crystal_size_min 0.20
_refine_diff_density_max 0.271
_refine_diff_density_min -0.208
_refine_diff_density_rms 0.051
_refine_ls_extinction_method none
_refine_ls_goodness_of_fit_ref 1.062
_refine_ls_hydrogen_treatment constr
_refine_ls_matrix_type full
_refine_ls_number_parameters 263
_refine_ls_number_reflns 3364
_refine_ls_number_restraints 0
_refine_ls_restrained_S_all 1.062
_refine_ls_R_factor_all 0.0330
_refine_ls_R_factor_gt 0.0305
_refine_ls_shift/su_max 0.000
_refine_ls_shift/su_mean 0.000
_refine_ls_structure_factor_coef Fsqd
_refine_ls_weighting_details 'calc w=1/[\s^2^(Fo^2^)+(0.0221P)^2^+0.7400P] where P=(Fo^2^+2Fc^2^)/3'
_refine_ls_weighting_scheme calc
_refine_ls_wR_factor_gt 0.0633
_refine_ls_wR_factor_ref 0.0645
_reflns_number_gt 3188
_reflns_number_total 3364
_reflns_threshold_expression >2sigma(I)
_cod_data_source_file suppl_ncrs-2016-0014_suppl.cif
_cod_data_source_block 1
_cod_original_cell_volume 960.0(3)
_cod_original_sg_symbol_Hall -P1
_cod_original_sg_symbol_H-M P-1
_cod_database_code 8107056

loop_
_symmetry_equiv_pos_as_xyz
'x, y, z'
'-x, -y, -z'

loop_
_atom_site_label
_atom_site_type_symbol
_atom_site_fract_x
_atom_site_fract_y
_atom_site_fract_z
_atom_site_U_iso_or_equiv
_atom_site_adp_type
_atom_site_occupancy
_atom_site_symmetry_multiplicity
_atom_site_calc_flag
_atom_site_refinement_flags
_atom_site_disorder_assembly
_atom_site_disorder_group
Zn1 Zn 0.03412(3) 0.05112(3) 0.38138(2) 0.02402(9) Uani 1 1 d . . .
C14 C -0.0537(3) -0.3943(2) 0.3308(2) 0.0282(5) Uani 1 1 d . . .
H14A H -0.1070 -0.4266 0.2392 0.034 Uiso 1 1 calc R . .
H14B H -0.1154 -0.4662 0.3693 0.034 Uiso 1 1 calc R . .
O1 O -0.02272(19) -0.16252(17) 0.31950(15) 0.0326(4) Uani 1 1 d . . .
C13 C -0.0491(3) -0.2516(2) 0.3853(2) 0.0258(5) Uani 1 1 d . . .
O2 O -0.0664(2) -0.23026(18) 0.49388(17) 0.0445(5) Uani 1 1 d . . .
C15 C 0.1165(3) -0.3789(2) 0.3570(2) 0.0262(5) Uani 1 1 d . . .
C16 C 0.1481(3) -0.4885(2) 0.3890(2) 0.0342(6) Uani 1 1 d . . .
H16 H 0.0655 -0.5708 0.3958 0.041 Uiso 1 1 calc R . .
C17 C 0.3018(3) -0.4755(3) 0.4105(3) 0.0427(6) Uani 1 1 d . . .
H17 H 0.3216 -0.5499 0.4311 0.051 Uiso 1 1 calc R . .
C20 C 0.2437(3) -0.2567(2) 0.3492(2) 0.0271(5) Uani 1 1 d . . .
H20 H 0.2239 -0.1824 0.3286 0.033 Uiso 1 1 calc R . .
C19 C 0.3988(3) -0.2416(2) 0.3709(2) 0.0278(5) Uani 1 1 d . . .
C18 C 0.4273(3) -0.3529(3) 0.4019(2) 0.0363(6) Uani 1 1 d . . .
H18 H 0.5304 -0.3454 0.4168 0.044 Uiso 1 1 calc R . .
C21 C 0.5251(3) -0.1074(3) 0.3518(2) 0.0335(6) Uani 1 1 d . . .
H21A H 0.5048 -0.1181 0.2605 0.040 Uiso 1 1 calc R . .
H21B H 0.5094 -0.0262 0.3869 0.040 Uiso 1 1 calc R . .
C22 C 0.7002(3) -0.0694(2) 0.4095(2) 0.0284(5) Uani 1 1 d . . .
O3 O 0.74350(19) -0.0830(2) 0.51946(16) 0.0403(4) Uani 1 1 d . . .
O4 O 0.7904(2) -0.0236(2) 0.34281(17) 0.0423(4) Uani 1 1 d . . .
C1 C 0.3098(3) 0.0996(3) 0.2081(3) 0.0411(6) Uani 1 1 d . . .
H1A H 0.3109 0.0769 0.2888 0.062 Uiso 1 1 calc R . .
H1B H 0.4116 0.1792 0.2168 0.062 Uiso 1 1 calc R . .
H1C H 0.2919 0.0173 0.1448 0.062 Uiso 1 1 calc R . .
C2 C 0.1787(3) 0.1389(2) 0.1678(2) 0.0271(5) Uani 1 1 d . . .
N1 N 0.0668(2) 0.12730(19) 0.22514(17) 0.0260(4) Uani 1 1 d . . .
C3 C -0.0292(3) 0.1792(2) 0.1572(2) 0.0262(5) Uani 1 1 d . . .
C8 C 0.0304(3) 0.2225(2) 0.0581(2) 0.0284(5) Uani 1 1 d . . .
N2 N 0.1614(2) 0.1950(2) 0.06619(17) 0.0283(4) Uani 1 1 d . . .
C9 C 0.2517(3) 0.2104(2) -0.0271(2) 0.0336(6) Uani 1 1 d . . .
H9A H 0.1756 0.1762 -0.1124 0.040 Uiso 1 1 calc R . .
H9B H 0.3036 0.1488 -0.0218 0.040 Uiso 1 1 calc R . .
C10 C 0.3790(3) 0.3623(2) -0.0101(2) 0.0273(5) Uani 1 1 d . . .
C11 C 0.4405(3) 0.4719(3) 0.0999(2) 0.0461(7) Uani 1 1 d . . .
H11 H 0.4012 0.4549 0.1689 0.055 Uiso 1 1 calc R . .
C7 C -0.0381(3) 0.2816(3) -0.0253(2) 0.0429(7) Uani 1 1 d . . .
H7 H 0.0027 0.3102 -0.0911 0.051 Uiso 1 1 calc R . .
C6 C -0.1686(4) 0.2958(3) -0.0060(3) 0.0483(7) Uani 1 1 d . . .
H6 H -0.2166 0.3363 -0.0592 0.058 Uiso 1 1 calc R . .
C5 C -0.2310(3) 0.2512(3) 0.0912(3) 0.0445(7) Uani 1 1 d . . .
H5 H -0.3206 0.2613 0.1007 0.053 Uiso 1 1 calc R . .
C4 C -0.1635(3) 0.1922(3) 0.1740(2) 0.0357(6) Uani 1 1 d . . .
H4 H -0.2062 0.1622 0.2386 0.043 Uiso 1 1 calc R . .
C12 C 0.4397(3) 0.3922(3) -0.1099(2) 0.0445(7) Uani 1 1 d . . .
H12 H 0.3997 0.3199 -0.1857 0.053 Uiso 1 1 calc R . .

loop_
_atom_site_aniso_label
_atom_site_aniso_U_11
_atom_site_aniso_U_22
_atom_site_aniso_U_33
_atom_site_aniso_U_23
_atom_site_aniso_U_13
_atom_site_aniso_U_12
Zn1 0.02356(15) 0.02688(15) 0.02416(14) 0.01240(11) 0.01115(10) 0.01025(11)
C14 0.0274(12) 0.0224(11) 0.0313(12) 0.0076(10) 0.0116(10) 0.0070(10)
O1 0.0382(10) 0.0285(9) 0.0334(9) 0.0133(7) 0.0116(8) 0.0154(8)
C13 0.0182(11) 0.0238(12) 0.0310(13) 0.0069(10) 0.0075(9) 0.0059(9)
O2 0.0719(13) 0.0345(10) 0.0399(10) 0.0144(8) 0.0332(10) 0.0271(10)
C15 0.0298(12) 0.0238(11) 0.0241(11) 0.0055(9) 0.0104(10) 0.0109(10)
C16 0.0378(14) 0.0244(12) 0.0380(14) 0.0123(11) 0.0121(11) 0.0107(11)
C17 0.0456(16) 0.0336(14) 0.0567(17) 0.0210(13) 0.0153(13) 0.0226(13)
C20 0.0279(12) 0.0263(12) 0.0302(12) 0.0121(10) 0.0105(10) 0.0130(10)
C19 0.0270(12) 0.0303(12) 0.0260(12) 0.0089(10) 0.0080(10) 0.0128(10)
C18 0.0318(14) 0.0421(15) 0.0416(14) 0.0148(12) 0.0102(11) 0.0223(12)
C21 0.0243(12) 0.0393(14) 0.0401(14) 0.0196(11) 0.0111(11) 0.0139(11)
C22 0.0263(12) 0.0251(12) 0.0343(13) 0.0078(10) 0.0103(10) 0.0120(10)
O3 0.0262(9) 0.0597(12) 0.0303(9) 0.0110(8) 0.0057(7) 0.0173(9)
O4 0.0277(9) 0.0579(12) 0.0542(11) 0.0318(10) 0.0221(9) 0.0214(9)
C1 0.0394(15) 0.0539(17) 0.0447(15) 0.0256(13) 0.0239(12) 0.0255(13)
C2 0.0268(12) 0.0238(12) 0.0259(12) 0.0080(10) 0.0108(10) 0.0053(10)
N1 0.0261(10) 0.0277(10) 0.0257(10) 0.0130(8) 0.0121(8) 0.0098(8)
C3 0.0260(12) 0.0232(11) 0.0247(11) 0.0093(9) 0.0066(9) 0.0066(10)
C8 0.0280(12) 0.0248(12) 0.0254(12) 0.0097(10) 0.0082(10) 0.0048(10)
N2 0.0282(10) 0.0289(10) 0.0240(10) 0.0120(8) 0.0126(8) 0.0058(8)
C9 0.0381(14) 0.0295(13) 0.0252(12) 0.0073(10) 0.0167(11) 0.0048(11)
C10 0.0266(12) 0.0284(12) 0.0234(11) 0.0098(10) 0.0112(10) 0.0069(10)
C11 0.0546(17) 0.0368(15) 0.0302(14) 0.0061(12) 0.0283(13) -0.0006(13)
C7 0.0494(17) 0.0452(16) 0.0334(14) 0.0232(12) 0.0126(12) 0.0170(13)
C6 0.0552(18) 0.0529(18) 0.0429(16) 0.0243(14) 0.0080(14) 0.0299(15)
C5 0.0410(16) 0.0507(17) 0.0495(16) 0.0174(14) 0.0116(13) 0.0279(14)
C4 0.0344(14) 0.0414(15) 0.0360(14) 0.0166(12) 0.0147(11) 0.0178(12)
C12 0.0545(17) 0.0309(14) 0.0279(13) -0.0018(11) 0.0234(12) -0.0007(12)

loop_
_atom_type_symbol
_atom_type_description
_atom_type_scat_dispersion_real
_atom_type_scat_dispersion_imag
_atom_type_scat_source
C C 0.0033 0.0016 'International Tables Vol C Tables 4.2.6.8 and 6.1.1.4'
H H 0.0000 0.0000 'International Tables Vol C Tables 4.2.6.8 and 6.1.1.4'
N N 0.0061 0.0033 'International Tables Vol C Tables 4.2.6.8 and 6.1.1.4'
O O 0.0106 0.0060 'International Tables Vol C Tables 4.2.6.8 and 6.1.1.4'
Zn Zn 0.2839 1.4301 'International Tables Vol C Tables 4.2.6.8 and 6.1.1.4'

loop_
_geom_angle_atom_site_label_1
_geom_angle_atom_site_label_2
_geom_angle_atom_site_label_3
_geom_angle
_geom_angle_site_symmetry_1
_geom_angle_site_symmetry_3
O3 Zn1 O2 89.62(9) 2_656 2_556
O3 Zn1 O4 155.12(7) 2_656 1_455
O2 Zn1 O4 88.40(9) 2_556 1_455
O3 Zn1 N1 104.77(8) 2_656 .
O2 Zn1 N1 100.66(7) 2_556 .
O4 Zn1 N1 99.96(8) 1_455 .
O3 Zn1 O1 86.76(8) 2_656 .
O2 Zn1 O1 155.58(7) 2_556 .
O4 Zn1 O1 84.89(8) 1_455 .
N1 Zn1 O1 103.62(7) . .
O3 Zn1 Zn1 78.98(6) 2_656 2_556
O2 Zn1 Zn1 75.91(5) 2_556 2_556
O4 Zn1 Zn1 76.49(6) 1_455 2_556
N1 Zn1 Zn1 175.02(5) . 2_556
O1 Zn1 Zn1 79.69(5) . 2_556
C13 C14 C15 110.70(18) . .
C13 C14 H14A 109.5 . .
C15 C14 H14A 109.5 . .
C13 C14 H14B 109.5 . .
C15 C14 H14B 109.5 . .
H14A C14 H14B 108.1 . .
C13 O1 Zn1 126.03(15) . .
O2 C13 O1 125.2(2) . .
O2 C13 C14 117.5(2) . .
O1 C13 C14 117.3(2) . .
C13 O2 Zn1 132.60(15) . 2_556
C16 C15 C20 118.2(2) . .
C16 C15 C14 120.3(2) . .
C20 C15 C14 121.6(2) . .
C17 C16 C15 120.2(2) . .
C17 C16 H16 119.9 . .
C15 C16 H16 119.9 . .
C16 C17 C18 120.8(2) . .
C16 C17 H17 119.6 . .
C18 C17 H17 119.6 . .
C19 C20 C15 122.4(2) . .
C19 C20 H20 118.8 . .
C15 C20 H20 118.8 . .
C20 C19 C18 118.4(2) . .
C20 C19 C21 117.6(2) . .
C18 C19 C21 123.9(2) . .
C19 C18 C17 120.0(2) . .
C19 C18 H18 120.0 . .
C17 C18 H18 120.0 . .
C22 C21 C19 117.51(19) . .
C22 C21 H21A 107.9 . .
C19 C21 H21A 107.9 . .
C22 C21 H21B 107.9 . .
C19 C21 H21B 107.9 . .
H21A C21 H21B 107.2 . .
O4 C22 O3 125.6(2) . .
O4 C22 C21 116.0(2) . .
O3 C22 C21 118.3(2) . .
C22 O3 Zn1 127.68(16) . 2_656
C22 O4 Zn1 130.80(16) . 1_655
C2 C1 H1A 109.5 . .
C2 C1 H1B 109.5 . .
H1A C1 H1B 109.5 . .
C2 C1 H1C 109.5 . .
H1A C1 H1C 109.5 . .
H1B C1 H1C 109.5 . .
N1 C2 N2 111.8(2) . .
N1 C2 C1 125.5(2) . .
N2 C2 C1 122.7(2) . .
C2 N1 C3 106.07(18) . .
C2 N1 Zn1 128.86(15) . .
C3 N1 Zn1 125.06(14) . .
C4 C3 C8 120.1(2) . .
C4 C3 N1 131.3(2) . .
C8 C3 N1 108.62(19) . .
N2 C8 C7 131.6(2) . .
N2 C8 C3 106.15(19) . .
C7 C8 C3 122.3(2) . .
C2 N2 C8 107.39(18) . .
C2 N2 C9 127.3(2) . .
C8 N2 C9 125.04(19) . .
N2 C9 C10 115.01(19) . .
N2 C9 H9A 108.5 . .
C10 C9 H9A 108.5 . .
N2 C9 H9B 108.5 . .
C10 C9 H9B 108.5 . .
H9A C9 H9B 107.5 . .
C11 C10 C12 117.6(2) . .
C11 C10 C9 124.2(2) . .
C12 C10 C9 118.2(2) . .
C10 C11 C12 121.0(2) . 2_665
C10 C11 H11 119.5 . .
C12 C11 H11 119.5 2_665 .
C6 C7 C8 116.8(2) . .
C6 C7 H7 121.6 . .
C8 C7 H7 121.6 . .
C7 C6 C5 121.6(2) . .
C7 C6 H6 119.2 . .
C5 C6 H6 119.2 . .
C4 C5 C6 121.8(2) . .
C4 C5 H5 119.1 . .
C6 C5 H5 119.1 . .
C5 C4 C3 117.5(2) . .
C5 C4 H4 121.3 . .
C3 C4 H4 121.3 . .
C10 C12 C11 121.3(2) . 2_665
C10 C12 H12 119.3 . .
C11 C12 H12 119.3 2_665 .

loop_
_geom_bond_atom_site_label_1
_geom_bond_atom_site_label_2
_geom_bond_distance
_geom_bond_site_symmetry_2
Zn1 O3 2.0344(18) 2_656
Zn1 O2 2.0353(18) 2_556
Zn1 O4 2.0444(18) 1_455
Zn1 N1 2.0471(18) .
Zn1 O1 2.0570(17) .
Zn1 Zn1 3.0851(9) 2_556
C14 C13 1.517(3) .
C14 C15 1.523(3) .
C14 H14A 0.9700 .
C14 H14B 0.9700 .
O1 C13 1.255(3) .
C13 O2 1.249(3) .
O2 Zn1 2.0353(18) 2_556
C15 C16 1.388(3) .
C15 C20 1.391(3) .
C16 C17 1.380(3) .
C16 H16 0.9300 .
C17 C18 1.388(4) .
C17 H17 0.9300 .
C20 C19 1.385(3) .
C20 H20 0.9300 .
C19 C18 1.389(3) .
C19 C21 1.516(3) .
C18 H18 0.9300 .
C21 C22 1.509(3) .
C21 H21A 0.9700 .
C21 H21B 0.9700 .
C22 O4 1.248(3) .
C22 O3 1.252(3) .
O3 Zn1 2.0344(18) 2_656
O4 Zn1 2.0444(18) 1_655
C1 C2 1.480(3) .
C1 H1A 0.9600 .
C1 H1B 0.9600 .
C1 H1C 0.9600 .
C2 N1 1.328(3) .
C2 N2 1.361(3) .
N1 C3 1.400(3) .
C3 C4 1.392(3) .
C3 C8 1.394(3) .
C8 N2 1.385(3) .
C8 C7 1.390(3) .
N2 C9 1.468(3) .
C9 C10 1.513(3) .
C9 H9A 0.9700 .
C9 H9B 0.9700 .
C10 C11 1.372(3) .
C10 C12 1.374(3) .
C11 C12 1.387(3) 2_665
C11 H11 0.9300 .
C7 C6 1.371(4) .
C7 H7 0.9300 .
C6 C5 1.390(4) .
C6 H6 0.9300 .
C5 C4 1.379(3) .
C5 H5 0.9300 .
C4 H4 0.9300 .
C12 C11 1.387(3) 2_665
C12 H12 0.9300 .

loop_
_geom_torsion_atom_site_label_1
_geom_torsion_atom_site_label_2
_geom_torsion_atom_site_label_3
_geom_torsion_atom_site_label_4
_geom_torsion
_geom_torsion_site_symmetry_1
_geom_torsion_site_symmetry_2
_geom_torsion_site_symmetry_3
_geom_torsion_site_symmetry_4
O3 Zn1 O1 C13 73.71(18) 2_656 . . .
O2 Zn1 O1 C13 -8.2(3) 2_556 . . .
O4 Zn1 O1 C13 -82.83(18) 1_455 . . .
N1 Zn1 O1 C13 178.13(17) . . . .
Zn1 Zn1 O1 C13 -5.67(17) 2_556 . . .
Zn1 O1 C13 O2 10.2(3) . . . .
Zn1 O1 C13 C14 -167.28(14) . . . .
C15 C14 C13 O2 -95.7(2) . . . .
C15 C14 C13 O1 82.0(2) . . . .
O1 C13 O2 Zn1 -8.9(4) . . . 2_556
C14 C13 O2 Zn1 168.49(16) . . . 2_556
C13 C14 C15 C16 141.4(2) . . . .
C13 C14 C15 C20 -39.0(3) . . . .
C20 C15 C16 C17 -0.8(3) . . . .
C14 C15 C16 C17 178.9(2) . . . .
C15 C16 C17 C18 0.6(4) . . . .
C16 C15 C20 C19 0.6(3) . . . .
C14 C15 C20 C19 -179.0(2) . . . .
C15 C20 C19 C18 -0.2(3) . . . .
C15 C20 C19 C21 176.5(2) . . . .
C20 C19 C18 C17 0.0(4) . . . .
C21 C19 C18 C17 -176.5(2) . . . .
C16 C17 C18 C19 -0.1(4) . . . .
C20 C19 C21 C22 163.3(2) . . . .
C18 C19 C21 C22 -20.3(3) . . . .
C19 C21 C22 O4 140.0(2) . . . .
C19 C21 C22 O3 -41.5(3) . . . .
O4 C22 O3 Zn1 -5.2(4) . . . 2_656
C21 C22 O3 Zn1 176.52(16) . . . 2_656
O3 C22 O4 Zn1 -2.1(4) . . . 1_655
C21 C22 O4 Zn1 176.29(16) . . . 1_655
N2 C2 N1 C3 -0.2(2) . . . .
C1 C2 N1 C3 178.7(2) . . . .
N2 C2 N1 Zn1 -179.94(14) . . . .
C1 C2 N1 Zn1 -1.1(3) . . . .
O3 Zn1 N1 C2 25.6(2) 2_656 . . .
O2 Zn1 N1 C2 118.0(2) 2_556 . . .
O4 Zn1 N1 C2 -151.75(19) 1_455 . . .
O1 Zn1 N1 C2 -64.6(2) . . . .
O3 Zn1 N1 C3 -154.14(17) 2_656 . . .
O2 Zn1 N1 C3 -61.70(18) 2_556 . . .
O4 Zn1 N1 C3 28.54(18) 1_455 . . .
O1 Zn1 N1 C3 115.65(17) . . . .
C2 N1 C3 C4 179.8(2) . . . .
Zn1 N1 C3 C4 -0.5(3) . . . .
C2 N1 C3 C8 -0.3(2) . . . .
Zn1 N1 C3 C8 179.51(14) . . . .
C4 C3 C8 N2 -179.4(2) . . . .
N1 C3 C8 N2 0.6(2) . . . .
C4 C3 C8 C7 1.1(4) . . . .
N1 C3 C8 C7 -178.8(2) . . . .
N1 C2 N2 C8 0.6(3) . . . .
C1 C2 N2 C8 -178.4(2) . . . .
N1 C2 N2 C9 -173.55(19) . . . .
C1 C2 N2 C9 7.5(4) . . . .
C7 C8 N2 C2 178.7(2) . . . .
C3 C8 N2 C2 -0.7(2) . . . .
C7 C8 N2 C9 -7.1(4) . . . .
C3 C8 N2 C9 173.59(19) . . . .
C2 N2 C9 C10 -104.7(3) . . . .
C8 N2 C9 C10 82.2(3) . . . .
N2 C9 C10 C11 17.3(4) . . . .
N2 C9 C10 C12 -164.1(2) . . . .
C12 C10 C11 C12 -0.3(5) . . . 2_665
C9 C10 C11 C12 178.3(3) . . . 2_665
N2 C8 C7 C6 -179.3(2) . . . .
C3 C8 C7 C6 0.0(4) . . . .
C8 C7 C6 C5 -1.0(4) . . . .
C7 C6 C5 C4 0.9(4) . . . .
C6 C5 C4 C3 0.3(4) . . . .
C8 C3 C4 C5 -1.2(4) . . . .
N1 C3 C4 C5 178.8(2) . . . .
C11 C10 C12 C11 0.3(5) . . . 2_665
C9 C10 C12 C11 -178.4(3) . . . 2_665
